data_7226820
loop_
_publ_author_name
'Schmitz, Sebastian'
'Monakhov, Kirill'
'van Leusen, Jan'
'Izarova, Natalya V.'
'He\&s, Volkmar'
'K\"ogerler, Paul'

_publ_section_title
;
 {Co(II/III)5} horseshoe and {Ni(II)4} lacunary cubane coordination
 clusters: the isobutyrate/N-butyldiethanolamine reaction system
;
_journal_name_full 'RSC Adv.'
_journal_paper_doi 10.1039/C6RA19232G
_journal_year 2016
_chemical_formula_sum 'C46 H92 N4 Ni4 O16'
_chemical_formula_weight 1192.08
_chemical_name_systematic
; 
 ? 
;
_space_group_IT_number 19
_symmetry_cell_setting orthorhombic
_symmetry_space_group_name_Hall 'P 2ac 2ab'
_symmetry_space_group_name_H-M 'P 21 21 21'
_atom_sites_solution_hydrogens notdet
_atom_sites_solution_primary direct
_atom_sites_solution_secondary difmap
_audit_creation_method SHELXL-97
_audit_update_record
;
2016-06-27 deposited with the CCDC.
2016-10-18 downloaded from the CCDC.
;
_cell_angle_alpha 90.00
_cell_angle_beta 90.00
_cell_angle_gamma 90.00
_cell_formula_units_Z 4
_cell_length_a 13.09350(14)
_cell_length_b 19.21243(19)
_cell_length_c 22.8160(3)
_cell_measurement_reflns_used 16106
_cell_measurement_temperature 120.0(1)
_cell_measurement_theta_max 25.6580
_cell_measurement_theta_min 2.8700
_cell_volume 5739.55(11)
_computing_cell_refinement 'CrysAlisPro 1.171.38.43b (Rigaku OD, 2015)'
_computing_data_collection 'CrysAlisPro 1.171.38.43b (Rigaku OD, 2015)'
_computing_data_reduction 'CrysAlisPro 1.171.38.43b (Rigaku OD, 2015)'
_computing_structure_refinement 'SHELXL-97 (Sheldrick, 2008)'
_computing_structure_solution 'SHELXS-97 (Sheldrick, 2008)'
_diffrn_ambient_temperature 120.0(1)
_diffrn_detector_area_resol_mean 20.9246
_diffrn_measured_fraction_theta_full 0.994
_diffrn_measured_fraction_theta_max 0.994
_diffrn_measurement_device_type 'SuperNova, Dual, Cu at zero, Atlas'
_diffrn_measurement_method '\w scans'
_diffrn_radiation_monochromator mirror
_diffrn_radiation_type MoK\a
_diffrn_radiation_wavelength 0.71073
_diffrn_reflns_av_R_equivalents 0.0667
_diffrn_reflns_av_sigmaI/netI 0.0556
_diffrn_reflns_limit_h_max 16
_diffrn_reflns_limit_h_min -15
_diffrn_reflns_limit_k_max 23
_diffrn_reflns_limit_k_min -23
_diffrn_reflns_limit_l_max 27
_diffrn_reflns_limit_l_min -28
_diffrn_reflns_number 58646
_diffrn_reflns_theta_full 26.02
_diffrn_reflns_theta_max 26.02
_diffrn_reflns_theta_min 4.11
_diffrn_source 'micro-focus sealed X-ray tube'
_diffrn_source_type 'SuperNova (Mo) X-ray Source'
_exptl_absorpt_coefficient_mu 1.357
_exptl_absorpt_correction_T_max 0.7546
_exptl_absorpt_correction_T_min 0.4672
_exptl_absorpt_correction_type gaussian
_exptl_absorpt_process_details
;
CrysAlisPro 1.171.38.43b (Rigaku Oxford Diffraction, 2015)
Numerical absorption correction based on gaussian integration over
multifaceted crystal model
;
_exptl_crystal_colour green
_exptl_crystal_density_diffrn 1.380
_exptl_crystal_density_method 'not measured'
_exptl_crystal_description block
_exptl_crystal_F_000 2544
_exptl_crystal_size_max 0.51
_exptl_crystal_size_mid 0.31
_exptl_crystal_size_min 0.22
_refine_diff_density_max 0.877
_refine_diff_density_min -0.399
_refine_diff_density_rms 0.096
_refine_ls_abs_structure_details 'Flack H D (1983), Acta Cryst. A39, 876-881'
_refine_ls_abs_structure_Flack -0.001(17)
_refine_ls_extinction_method none
_refine_ls_goodness_of_fit_ref 1.073
_refine_ls_matrix_type full
_refine_ls_number_parameters 683
_refine_ls_number_reflns 11249
_refine_ls_number_restraints 25
_refine_ls_restrained_S_all 1.074
_refine_ls_R_factor_all 0.0712
_refine_ls_R_factor_gt 0.0513
_refine_ls_shift/su_max 0.001
_refine_ls_shift/su_mean 0.000
_refine_ls_structure_factor_coef Fsqd
_refine_ls_weighting_details 'calc w=1/[\s^2^(Fo^2^)+(0.0681P)^2^+7.9287P] where P=(Fo^2^+2Fc^2^)/3'
_refine_ls_weighting_scheme calc
_refine_ls_wR_factor_gt 0.1264
_refine_ls_wR_factor_ref 0.1392
_reflns_number_gt 9242
_reflns_number_total 11249
_reflns_threshold_expression >2sigma(I)
_cod_data_source_file c6ra19232g2.cif
_cod_data_source_block s755
_cod_original_sg_symbol_H-M P2(1)2(1)2(1)
_cod_database_code 7226820

loop_
_symmetry_equiv_pos_as_xyz
'x, y, z'
'-x+1/2, -y, z+1/2'
'-x, y+1/2, -z+1/2'
'x+1/2, -y+1/2, -z'

loop_
_atom_site_label
_atom_site_type_symbol
_atom_site_fract_x
_atom_site_fract_y
_atom_site_fract_z
_atom_site_U_iso_or_equiv
_atom_site_adp_type
_atom_site_occupancy
_atom_site_symmetry_multiplicity
_atom_site_calc_flag
_atom_site_refinement_flags
_atom_site_disorder_assembly
_atom_site_disorder_group
Ni1 Ni 1.82825(5) 0.50307(3) 0.17589(3) 0.02533(16) Uani 1 1 d . . .
Ni2 Ni 1.87631(6) 0.40551(3) 0.07631(3) 0.02740(16) Uani 1 1 d . . .
Ni3 Ni 1.62480(5) 0.43206(3) 0.16094(3) 0.02635(16) Uani 1 1 d . . .
Ni4 Ni 1.86803(6) 0.36883(3) 0.23862(3) 0.02785(16) Uani 1 1 d . . .
N2 N 2.0239(4) 0.3584(2) 0.0652(2) 0.0312(11) Uani 1 1 d . . .
O1N2 O 1.8287(3) 0.30045(19) 0.08561(18) 0.0331(9) Uani 1 1 d . . .
O2N2 O 1.9204(3) 0.41438(19) 0.16252(17) 0.0278(8) Uani 1 1 d . . .
C1N2 C 2.0023(5) 0.2851(3) 0.0489(3) 0.0363(14) Uani 1 1 d . . .
C2N2 C 1.9169(5) 0.2556(3) 0.0881(3) 0.0388(15) Uani 1 1 d . . .
C3N2 C 2.0748(4) 0.3643(3) 0.1238(3) 0.0356(14) Uani 1 1 d . . .
C4N2 C 2.0291(4) 0.4244(3) 0.1583(3) 0.0320(13) Uani 1 1 d . . .
C5N2 C 2.0809(5) 0.3959(3) 0.0177(3) 0.0455(17) Uani 1 1 d . . .
C6N2 C 2.1825(6) 0.3644(4) 0.0016(4) 0.0556(19) Uani 1 1 d . . .
C7N2 C 2.2265(6) 0.4051(4) -0.0513(3) 0.0537(19) Uani 1 1 d . . .
C8N2 C 2.1705(8) 0.3882(5) -0.1091(4) 0.075(3) Uani 1 1 d . . .
N3 N 1.5350(4) 0.4348(2) 0.0813(2) 0.0321(11) Uani 1 1 d . . .
O1N3 O 1.6177(3) 0.32253(18) 0.14480(17) 0.0322(9) Uani 1 1 d . . .
O2N3 O 1.7448(3) 0.45621(18) 0.10606(17) 0.0262(8) Uani 1 1 d . . .
C1N3 C 1.4926(5) 0.3630(3) 0.0733(3) 0.0374(14) Uani 1 1 d . . .
C2N3 C 1.5738(5) 0.3087(3) 0.0881(3) 0.0363(14) Uani 1 1 d . . .
C3N3 C 1.6121(4) 0.4500(3) 0.0346(2) 0.0319(13) Uani 1 1 d . . .
C4N3 C 1.6967(4) 0.4951(3) 0.0594(2) 0.0297(12) Uani 1 1 d . . .
C5N3 C 1.4515(5) 0.4887(3) 0.0755(3) 0.0394(15) Uani 1 1 d . . .
C6N3 C 1.3741(5) 0.4895(3) 0.1249(3) 0.0449(15) Uani 1 1 d . . .
C7N3 C 1.2928(5) 0.5454(4) 0.1115(4) 0.0511(19) Uani 1 1 d . . .
C8N3 C 1.2287(5) 0.5606(4) 0.1663(4) 0.063(2) Uani 1 1 d . . .
N4 N 1.7872(4) 0.3358(3) 0.3151(2) 0.0378(12) Uani 1 1 d . A .
O1N4 O 1.7425(3) 0.43050(19) 0.22373(16) 0.0260(8) Uani 1 1 d . . .
O2N4 O 1.7946(3) 0.28076(19) 0.20374(18) 0.0327(9) Uani 1 1 d . . .
C1N4 C 1.6886(5) 0.3763(3) 0.3124(3) 0.0402(15) Uani 1 1 d . . .
C2N4 C 1.7078(5) 0.4457(3) 0.2822(3) 0.0354(14) Uani 1 1 d . . .
C3N4 C 1.7692(5) 0.2592(3) 0.3075(3) 0.0436(16) Uani 1 1 d . . .
C4N4 C 1.7321(5) 0.2437(3) 0.2458(3) 0.0403(15) Uani 1 1 d . . .
C5N4 C 1.8349(6) 0.3500(4) 0.3739(3) 0.060(2) Uani 1 1 d . . .
C6N4 C 1.9375(9) 0.3295(5) 0.3899(5) 0.040(2) Uani 0.592(9) 1 d P A 1
C7N4 C 1.9689(12) 0.3497(7) 0.4528(6) 0.055(4) Uani 0.592(9) 1 d PU A 1
C8N4 C 2.0817(14) 0.3327(8) 0.4667(7) 0.082(5) Uani 0.592(9) 1 d PU A 1
C64N C 1.8007(12) 0.3064(8) 0.4196(7) 0.040(2) Uani 0.408(9) 1 d P A 2
C74N C 1.847(2) 0.3349(10) 0.4778(7) 0.069(7) Uani 0.408(9) 1 d P A 2
C84N C 1.804(3) 0.294(2) 0.5254(19) 0.091(15) Uani 0.245(6) 1 d P A 2
C85N C 1.954(3) 0.328(2) 0.4804(19) 0.032(9) Uani 0.163(4) 1 d PU A 2
O1B1 O 1.9044(3) 0.5712(2) 0.12348(17) 0.0354(9) Uani 1 1 d . . .
O2B1 O 1.9334(3) 0.4991(2) 0.04913(17) 0.0341(9) Uani 1 1 d . . .
C1B1 C 1.9331(4) 0.5581(3) 0.0717(3) 0.0329(13) Uani 1 1 d . B .
C2B1 C 1.9684(6) 0.6204(3) 0.0343(3) 0.0468(17) Uani 1 1 d . . .
C3B1 C 1.8762(16) 0.6401(9) -0.0049(8) 0.087(4) Uani 0.561(14) 1 d PU B 1
C4B1 C 2.0650(17) 0.6046(8) -0.0013(11) 0.108(10) Uani 0.561(14) 1 d P B 1
C5B1 C 1.961(2) 0.6010(12) -0.0289(11) 0.087(4) Uani 0.439(14) 1 d PU B 2
C6B1 C 2.070(2) 0.6404(14) 0.0475(13) 0.101(9) Uani 0.439(14) 1 d PU B 2
O1B2 O 1.7363(3) 0.58390(19) 0.19614(18) 0.0333(9) Uani 1 1 d . . .
O2B2 O 1.5880(3) 0.53237(18) 0.17529(18) 0.0303(9) Uani 1 1 d . . .
C1B2 C 1.6406(5) 0.5827(3) 0.1916(3) 0.0338(13) Uani 1 1 d . . .
C2B2 C 1.5818(6) 0.6475(3) 0.2112(4) 0.059(2) Uani 1 1 d . . .
C3B2 C 1.5238(10) 0.6777(4) 0.1649(6) 0.125(6) Uani 1 1 d . . .
C4B2 C 1.5036(7) 0.6249(5) 0.2617(5) 0.073(3) Uani 1 1 d . . .
O1B3 O 1.9207(3) 0.53776(19) 0.24199(18) 0.0334(9) Uani 1 1 d . . .
O2B3 O 1.9498(3) 0.4366(2) 0.28696(18) 0.0359(9) Uani 1 1 d . . .
C1B3 C 1.9658(5) 0.5002(3) 0.2788(3) 0.0359(13) Uani 1 1 d . . .
C2B3 C 2.0505(7) 0.5331(4) 0.3162(4) 0.064(2) Uani 1 1 d . . .
C3B3 C 2.0662(7) 0.6096(4) 0.3050(4) 0.066(2) Uani 1 1 d . . .
C4B3 C 2.0378(13) 0.5140(8) 0.3783(5) 0.140(7) Uani 0.932(18) 1 d P . .
C5B3 C 2.129(19) 0.491(12) 0.294(6) 0.140(7) Uani 0.068(18) 1 d P . .
O1B4 O 1.5079(3) 0.4157(2) 0.22036(18) 0.0371(10) Uani 1 1 d . . .
O2B4 O 1.4810(3) 0.3012(2) 0.2190(2) 0.0473(12) Uani 1 1 d . . .
C1B4 C 1.4608(5) 0.3618(3) 0.2362(3) 0.0397(15) Uani 1 1 d . . .
C2B4 C 1.3764(5) 0.3693(4) 0.2831(4) 0.0556(18) Uani 1 1 d . . .
C3B4 C 1.2730(6) 0.3667(5) 0.2521(4) 0.077(3) Uani 1 1 d . . .
C4B4 C 1.3886(8) 0.4341(6) 0.3209(4) 0.097(4) Uani 1 1 d . . .
O1B5 O 1.8398(3) 0.3968(2) -0.01189(17) 0.0382(10) Uani 1 1 d . . .
O2B5 O 1.7594(4) 0.2942(2) -0.0170(2) 0.0494(12) Uani 1 1 d . . .
C1B5 C 1.7972(5) 0.3482(4) -0.0395(3) 0.0453(17) Uani 1 1 d . . .
C2B5 C 1.7904(8) 0.3587(5) -0.1068(3) 0.075(3) Uani 1 1 d . . .
C3B5 C 1.7884(11) 0.2890(6) -0.1368(4) 0.105(4) Uani 1 1 d . . .
C4B5 C 1.772(2) 0.4184(12) -0.1249(9) 0.078(5) Uani 0.491(18) 1 d P . .
C5B5 C 1.6969(19) 0.4046(11) -0.1194(8) 0.078(5) Uani 0.509(18) 1 d P . .
N11 N 1.9904(4) 0.2982(2) 0.2520(2) 0.0325(11) Uani 1 1 d . . .
C11 C 2.0463(4) 0.2562(3) 0.2677(3) 0.0331(13) Uani 1 1 d . . .
C12 C 2.1176(5) 0.2039(3) 0.2895(3) 0.0497(17) Uani 1 1 d . . .

loop_
_atom_site_aniso_label
_atom_site_aniso_U_11
_atom_site_aniso_U_22
_atom_site_aniso_U_33
_atom_site_aniso_U_23
_atom_site_aniso_U_13
_atom_site_aniso_U_12
Ni1 0.0270(3) 0.0235(3) 0.0255(3) -0.0031(3) -0.0042(3) -0.0006(3)
Ni2 0.0296(4) 0.0254(3) 0.0272(4) -0.0041(3) -0.0039(3) 0.0004(3)
Ni3 0.0263(3) 0.0235(3) 0.0292(4) -0.0011(3) -0.0055(3) -0.0001(3)
Ni4 0.0266(3) 0.0281(3) 0.0289(4) 0.0018(3) -0.0060(3) 0.0013(3)
N2 0.033(3) 0.031(3) 0.030(3) -0.003(2) 0.000(2) -0.002(2)
O1N2 0.030(2) 0.0289(19) 0.041(2) -0.0081(17) -0.0018(19) 0.0025(17)
O2N2 0.0235(18) 0.027(2) 0.033(2) -0.0041(16) -0.0033(16) -0.0025(15)
C1N2 0.038(3) 0.023(3) 0.047(4) -0.007(3) 0.006(3) -0.003(3)
C2N2 0.034(3) 0.032(3) 0.051(4) -0.005(3) -0.001(3) 0.000(3)
C3N2 0.029(3) 0.042(3) 0.036(3) -0.011(3) -0.004(3) 0.005(3)
C4N2 0.021(3) 0.040(3) 0.034(3) -0.012(3) -0.004(2) -0.001(2)
C5N2 0.044(4) 0.040(4) 0.053(4) -0.003(3) 0.021(3) -0.006(3)
C6N2 0.053(4) 0.050(4) 0.064(5) -0.001(4) 0.018(4) 0.016(4)
C7N2 0.064(5) 0.044(4) 0.053(4) 0.003(3) 0.027(4) -0.001(4)
C8N2 0.077(6) 0.086(6) 0.062(5) 0.000(5) 0.014(5) -0.014(5)
N3 0.032(3) 0.026(2) 0.038(3) -0.002(2) -0.010(2) 0.004(2)
O1N3 0.033(2) 0.0223(18) 0.042(2) -0.0029(16) -0.0101(19) 0.0016(18)
O2N3 0.027(2) 0.0224(18) 0.029(2) -0.0009(15) -0.0057(16) 0.0026(15)
C1N3 0.034(3) 0.022(3) 0.056(4) -0.006(3) -0.012(3) -0.003(3)
C2N3 0.039(3) 0.025(3) 0.045(4) -0.005(3) -0.014(3) 0.000(3)
C3N3 0.029(3) 0.040(3) 0.027(3) 0.000(2) -0.007(2) 0.001(3)
C4N3 0.035(3) 0.026(3) 0.028(3) 0.002(2) -0.007(2) 0.007(3)
C5N3 0.037(3) 0.034(3) 0.048(4) -0.003(3) -0.016(3) 0.005(3)
C6N3 0.039(3) 0.034(3) 0.062(4) -0.011(3) -0.004(3) 0.010(3)
C7N3 0.042(4) 0.042(4) 0.069(5) -0.007(3) -0.010(4) 0.016(3)
C8N3 0.037(4) 0.052(4) 0.100(7) -0.026(5) -0.005(4) -0.005(3)
N4 0.034(3) 0.046(3) 0.034(3) 0.009(2) 0.002(2) 0.004(2)
O1N4 0.0267(19) 0.0221(18) 0.029(2) -0.0021(16) -0.0024(16) 0.0016(16)
O2N4 0.029(2) 0.029(2) 0.040(2) 0.0040(18) -0.0024(17) -0.0022(17)
C1N4 0.035(3) 0.045(4) 0.040(4) 0.009(3) 0.003(3) 0.008(3)
C2N4 0.038(3) 0.043(4) 0.026(3) 0.001(3) 0.000(3) 0.003(3)
C3N4 0.042(4) 0.036(3) 0.053(4) 0.013(3) 0.001(3) -0.001(3)
C4N4 0.034(3) 0.038(3) 0.048(4) 0.012(3) 0.002(3) -0.008(3)
C5N4 0.053(4) 0.084(6) 0.044(4) 0.017(4) -0.025(4) -0.021(4)
C6N4 0.053(6) 0.034(4) 0.034(5) 0.004(4) -0.015(4) 0.006(4)
C7N4 0.084(9) 0.053(8) 0.028(7) -0.003(6) -0.020(7) -0.011(7)
C8N4 0.116(11) 0.062(9) 0.067(10) 0.007(7) -0.060(10) 0.001(9)
C64N 0.053(6) 0.034(4) 0.034(5) 0.004(4) -0.015(4) 0.006(4)
C74N 0.12(2) 0.052(10) 0.031(9) -0.010(8) -0.013(11) -0.014(12)
C84N 0.07(3) 0.10(3) 0.10(3) 0.04(3) 0.04(2) 0.04(2)
C85N 0.038(12) 0.031(12) 0.025(12) -0.005(9) -0.004(9) 0.001(9)
O1B1 0.045(2) 0.029(2) 0.033(2) -0.0015(18) 0.0003(18) -0.0036(19)
O2B1 0.043(2) 0.028(2) 0.031(2) -0.0003(18) 0.0023(18) -0.006(2)
C1B1 0.034(3) 0.030(3) 0.035(3) 0.000(3) -0.002(3) 0.003(3)
C2B1 0.059(4) 0.041(4) 0.041(4) 0.005(3) 0.001(3) -0.002(3)
C3B1 0.096(7) 0.078(6) 0.087(6) 0.037(5) -0.005(6) -0.009(5)
C4B1 0.125(17) 0.051(9) 0.15(2) 0.040(11) 0.104(16) 0.020(10)
C5B1 0.096(7) 0.078(6) 0.087(6) 0.037(5) -0.005(6) -0.009(5)
C6B1 0.103(12) 0.091(11) 0.109(12) 0.001(9) -0.002(9) -0.026(9)
O1B2 0.028(2) 0.027(2) 0.045(3) -0.0056(17) -0.0074(18) 0.0026(17)
O2B2 0.029(2) 0.0245(19) 0.038(2) -0.0112(18) -0.0045(17) 0.0035(16)
C1B2 0.033(3) 0.029(3) 0.039(3) -0.008(2) -0.007(3) 0.004(3)
C2B2 0.045(4) 0.035(4) 0.096(6) -0.023(4) -0.019(4) 0.009(3)
C3B2 0.173(12) 0.038(5) 0.165(12) -0.037(6) -0.110(10) 0.051(6)
C4B2 0.061(5) 0.066(5) 0.092(7) -0.019(5) 0.015(5) -0.002(4)
O1B3 0.035(2) 0.031(2) 0.034(2) -0.0050(18) -0.0107(19) 0.0014(17)
O2B3 0.037(2) 0.036(2) 0.035(2) -0.0007(19) -0.0105(18) -0.0042(19)
C1B3 0.038(3) 0.037(3) 0.034(3) -0.005(3) -0.010(3) -0.002(3)
C2B3 0.076(6) 0.052(4) 0.063(5) 0.003(4) -0.045(5) -0.008(4)
C3B3 0.067(5) 0.042(4) 0.091(7) -0.017(4) -0.031(5) -0.004(4)
C4B3 0.199(15) 0.174(14) 0.048(6) 0.023(7) -0.059(8) -0.128(12)
C5B3 0.199(15) 0.174(14) 0.048(6) 0.023(7) -0.059(8) -0.128(12)
O1B4 0.036(2) 0.039(2) 0.036(2) 0.0045(19) 0.0010(18) 0.0010(19)
O2B4 0.039(2) 0.040(3) 0.063(3) 0.009(2) 0.001(2) -0.008(2)
C1B4 0.030(3) 0.043(4) 0.046(4) 0.007(3) -0.007(3) 0.002(3)
C2B4 0.037(3) 0.063(4) 0.067(5) 0.008(4) 0.014(4) 0.000(4)
C3B4 0.034(4) 0.114(7) 0.082(6) -0.028(6) 0.012(4) -0.010(5)
C4B4 0.081(7) 0.143(9) 0.068(6) -0.048(6) 0.029(5) -0.022(7)
O1B5 0.048(3) 0.038(2) 0.029(2) -0.0100(18) -0.0071(19) 0.000(2)
O2B5 0.057(3) 0.042(3) 0.049(3) -0.015(2) -0.012(2) -0.003(2)
C1B5 0.051(4) 0.047(4) 0.038(4) -0.013(3) -0.006(3) 0.014(3)
C2B5 0.104(7) 0.087(7) 0.035(4) -0.020(4) -0.012(4) -0.006(6)
C3B5 0.177(12) 0.088(7) 0.051(5) -0.028(5) 0.029(7) -0.032(8)
C4B5 0.100(12) 0.081(9) 0.052(7) 0.019(6) -0.015(10) 0.022(11)
C5B5 0.100(12) 0.081(9) 0.052(7) 0.019(6) -0.015(10) 0.022(11)
N11 0.033(3) 0.035(3) 0.030(3) 0.001(2) -0.007(2) -0.002(2)
C11 0.030(3) 0.034(3) 0.035(3) 0.002(3) -0.003(3) -0.004(3)
C12 0.045(4) 0.037(3) 0.068(5) 0.027(3) -0.012(4) 0.007(3)

loop_
_atom_type_symbol
_atom_type_description
_atom_type_scat_dispersion_real
_atom_type_scat_dispersion_imag
_atom_type_scat_source
C C 0.0033 0.0016 'International Tables Vol C Tables 4.2.6.8 and 6.1.1.4'
H H 0.0000 0.0000 'International Tables Vol C Tables 4.2.6.8 and 6.1.1.4'
N N 0.0061 0.0033 'International Tables Vol C Tables 4.2.6.8 and 6.1.1.4'
O O 0.0106 0.0060 'International Tables Vol C Tables 4.2.6.8 and 6.1.1.4'
Ni Ni 0.3393 1.1124 'International Tables Vol C Tables 4.2.6.8 and 6.1.1.4'

loop_
_geom_angle_atom_site_label_1
_geom_angle_atom_site_label_2
_geom_angle_atom_site_label_3
_geom_angle
O1B2 Ni1 O1B1 86.07(16)
O1B2 Ni1 O1B3 86.18(15)
O1B1 Ni1 O1B3 86.19(16)
O1B2 Ni1 O1N4 94.20(15)
O1B1 Ni1 O1N4 175.21(15)
O1B3 Ni1 O1N4 98.60(15)
O1B2 Ni1 O2N2 174.51(16)
O1B1 Ni1 O2N2 98.89(15)
O1B3 Ni1 O2N2 91.78(15)
O1N4 Ni1 O2N2 81.05(14)
O1B2 Ni1 O2N3 100.99(15)
O1B1 Ni1 O2N3 94.80(15)
O1B3 Ni1 O2N3 172.80(15)
O1N4 Ni1 O2N3 80.44(14)
O2N2 Ni1 O2N3 81.02(14)
O1B2 Ni1 Ni4 131.06(12)
O1B1 Ni1 Ni4 138.58(12)
O1B3 Ni1 Ni4 79.94(11)
O1N4 Ni1 Ni4 43.25(10)
O2N2 Ni1 Ni4 43.47(11)
O2N3 Ni1 Ni4 94.74(10)
O2B1 Ni2 O2N2 96.58(15)
O2B1 Ni2 O1B5 82.01(16)
O2N2 Ni2 O1B5 176.99(16)
O2B1 Ni2 O2N3 89.40(15)
O2N2 Ni2 O2N3 83.23(14)
O1B5 Ni2 O2N3 99.38(16)
O2B1 Ni2 O1N2 166.95(16)
O2N2 Ni2 O1N2 93.77(15)
O1B5 Ni2 O1N2 87.27(16)
O2N3 Ni2 O1N2 99.72(15)
O2B1 Ni2 N2 90.36(18)
O2N2 Ni2 N2 83.98(16)
O1B5 Ni2 N2 93.36(17)
O2N3 Ni2 N2 167.10(17)
O1N2 Ni2 N2 82.83(16)
O2B2 Ni3 O2N3 93.77(15)
O2B2 Ni3 O1B4 82.08(16)
O2N3 Ni3 O1B4 174.84(16)
O2B2 Ni3 O1N4 94.48(15)
O2N3 Ni3 O1N4 81.85(15)
O1B4 Ni3 O1N4 95.37(15)
O2B2 Ni3 O1N3 163.68(16)
O2N3 Ni3 O1N3 98.61(15)
O1B4 Ni3 O1N3 86.05(16)
O1N4 Ni3 O1N3 97.75(14)
O2B2 Ni3 N3 89.07(17)
O2N3 Ni3 N3 84.19(17)
O1B4 Ni3 N3 98.76(18)
O1N4 Ni3 N3 165.79(17)
O1N3 Ni3 N3 81.69(16)
O2B3 Ni4 O1N4 98.22(16)
O2B3 Ni4 O2N2 90.58(16)
O1N4 Ni4 O2N2 83.23(15)
O2B3 Ni4 O2N4 166.02(16)
O1N4 Ni4 O2N4 92.04(15)
O2N2 Ni4 O2N4 100.08(15)
O2B3 Ni4 N11 86.17(17)
O1N4 Ni4 N11 175.41(17)
O2N2 Ni4 N11 98.12(17)
O2N4 Ni4 N11 83.40(16)
O2B3 Ni4 N4 90.47(19)
O1N4 Ni4 N4 84.84(17)
O2N2 Ni4 N4 168.04(17)
O2N4 Ni4 N4 80.99(19)
N11 Ni4 N4 93.84(19)
O2B3 Ni4 Ni1 78.33(12)
O1N4 Ni4 Ni1 44.37(10)
O2N2 Ni4 Ni1 44.76(10)
O2N4 Ni4 Ni1 115.62(11)
N11 Ni4 Ni1 138.65(14)
N4 Ni4 Ni1 124.03(14)
C1N2 N2 C3N2 112.4(5)
C1N2 N2 C5N2 111.7(5)
C3N2 N2 C5N2 112.7(5)
C1N2 N2 Ni2 105.0(4)
C3N2 N2 Ni2 105.2(3)
C5N2 N2 Ni2 109.3(4)
C2N2 O1N2 Ni2 109.7(3)
C4N2 O2N2 Ni2 103.0(3)
C4N2 O2N2 Ni4 116.2(3)
Ni2 O2N2 Ni4 132.58(18)
C4N2 O2N2 Ni1 117.9(3)
Ni2 O2N2 Ni1 92.55(15)
Ni4 O2N2 Ni1 91.77(15)
N2 C1N2 C2N2 110.0(5)
O1N2 C2N2 C1N2 109.8(5)
N2 C3N2 C4N2 110.2(5)
O2N2 C4N2 C3N2 108.8(5)
N2 C5N2 C6N2 115.0(6)
C5N2 C6N2 C7N2 108.4(6)
C6N2 C7N2 C8N2 112.5(6)
C1N3 N3 C3N3 110.1(5)
C1N3 N3 C5N3 110.6(4)
C3N3 N3 C5N3 106.9(5)
C1N3 N3 Ni3 106.3(4)
C3N3 N3 Ni3 103.7(3)
C5N3 N3 Ni3 118.8(4)
C2N3 O1N3 Ni3 110.7(3)
C4N3 O2N3 Ni3 103.3(3)
C4N3 O2N3 Ni2 111.2(3)
Ni3 O2N3 Ni2 136.02(18)
C4N3 O2N3 Ni1 123.8(3)
Ni3 O2N3 Ni1 91.81(15)
Ni2 O2N3 Ni1 91.01(14)
N3 C1N3 C2N3 110.1(5)
O1N3 C2N3 C1N3 110.6(5)
N3 C3N3 C4N3 109.7(5)
O2N3 C4N3 C3N3 107.4(4)
N3 C5N3 C6N3 115.2(5)
C5N3 C6N3 C7N3 108.8(6)
C8N3 C7N3 C6N3 110.4(6)
C3N4 N4 C5N4 110.3(5)
C3N4 N4 C1N4 111.6(5)
C5N4 N4 C1N4 107.3(5)
C3N4 N4 Ni4 105.9(4)
C5N4 N4 Ni4 117.9(4)
C1N4 N4 Ni4 103.8(4)
C2N4 O1N4 Ni4 102.5(3)
C2N4 O1N4 Ni1 121.1(3)
Ni4 O1N4 Ni1 92.38(15)
C2N4 O1N4 Ni3 113.4(3)
Ni4 O1N4 Ni3 134.97(18)
Ni1 O1N4 Ni3 91.61(15)
C4N4 O2N4 Ni4 113.8(4)
N4 C1N4 C2N4 109.2(5)
O1N4 C2N4 C1N4 107.2(5)
N4 C3N4 C4N4 110.5(5)
O2N4 C4N4 C3N4 109.7(5)
C64N C5N4 C6N4 86.9(9)
C64N C5N4 N4 114.9(8)
C6N4 C5N4 N4 124.2(8)
C5N4 C6N4 C7N4 114.5(10)
C6N4 C7N4 C8N4 113.2(12)
C5N4 C64N C74N 107.4(13)
C85N C74N C84N 108(3)
C85N C74N C64N 113(2)
C84N C74N C64N 107(3)
C1B1 O1B1 Ni1 124.5(4)
C1B1 O2B1 Ni2 132.4(4)
O2B1 C1B1 O1B1 124.6(5)
O2B1 C1B1 C2B1 118.5(5)
O1B1 C1B1 C2B1 116.9(5)
C6B1 C2B1 C5B1 109.4(17)
C6B1 C2B1 C4B1 52.5(14)
C5B1 C2B1 C4B1 59.4(14)
C6B1 C2B1 C1B1 112.0(13)
C5B1 C2B1 C1B1 108.8(10)
C4B1 C2B1 C1B1 112.8(8)
C6B1 C2B1 C3B1 141.9(14)
C5B1 C2B1 C3B1 56.9(12)
C4B1 C2B1 C3B1 112.7(13)
C1B1 C2B1 C3B1 106.0(8)
C1B2 O1B2 Ni1 124.2(4)
C1B2 O2B2 Ni3 131.4(4)
O2B2 C1B2 O1B2 126.1(5)
O2B2 C1B2 C2B2 116.2(5)
O1B2 C1B2 C2B2 117.6(5)
C3B2 C2B2 C1B2 112.5(7)
C3B2 C2B2 C4B2 107.6(9)
C1B2 C2B2 C4B2 108.2(6)
C1B3 O1B3 Ni1 125.7(4)
C1B3 O2B3 Ni4 129.6(4)
O2B3 C1B3 O1B3 125.6(5)
O2B3 C1B3 C2B3 116.0(6)
O1B3 C1B3 C2B3 118.3(6)
C5B3 C2B3 C4B3 106(6)
C5B3 C2B3 C3B3 113(7)
C4B3 C2B3 C3B3 114.9(9)
C5B3 C2B3 C1B3 96(6)
C4B3 C2B3 C1B3 110.5(8)
C3B3 C2B3 C1B3 114.0(6)
C1B4 O1B4 Ni3 132.5(4)
O2B4 C1B4 O1B4 124.8(6)
O2B4 C1B4 C2B4 117.0(6)
O1B4 C1B4 C2B4 118.1(6)
C4B4 C2B4 C3B4 112.5(7)
C4B4 C2B4 C1B4 113.2(6)
C3B4 C2B4 C1B4 108.0(6)
C1B5 O1B5 Ni2 130.4(4)
O1B5 C1B5 O2B5 125.7(6)
O1B5 C1B5 C2B5 115.1(7)
O2B5 C1B5 C2B5 119.2(7)
C4B5 C2B5 C3B5 131.9(13)
C4B5 C2B5 C5B5 41.9(13)
C3B5 C2B5 C5B5 114.3(12)
C4B5 C2B5 C1B5 117.5(12)
C3B5 C2B5 C1B5 109.5(8)
C5B5 C2B5 C1B5 107.9(10)
C5B5 C4B5 C2B5 85(2)
C4B5 C5B5 C2B5 53.5(17)
C11 N11 Ni4 167.6(5)
N11 C11 C12 178.2(7)

loop_
_geom_bond_atom_site_label_1
_geom_bond_atom_site_label_2
_geom_bond_distance
Ni1 O1B2 2.018(4)
Ni1 O1B1 2.035(4)
Ni1 O1B3 2.046(4)
Ni1 O1N4 2.096(4)
Ni1 O2N2 2.110(4)
Ni1 O2N3 2.131(4)
Ni1 Ni4 2.9953(9)
Ni2 O2B1 2.044(4)
Ni2 O2N2 2.057(4)
Ni2 O1B5 2.075(4)
Ni2 O2N3 2.091(4)
Ni2 O1N2 2.123(4)
Ni2 N2 2.149(5)
Ni3 O2B2 2.013(4)
Ni3 O2N3 2.063(4)
Ni3 O1B4 2.068(4)
Ni3 O1N4 2.105(4)
Ni3 O1N3 2.138(3)
Ni3 N3 2.165(5)
Ni4 O2B3 2.014(4)
Ni4 O1N4 2.054(4)
Ni4 O2N2 2.062(4)
Ni4 O2N4 2.103(4)
Ni4 N11 2.122(5)
Ni4 N4 2.137(5)
N2 C1N2 1.484(7)
N2 C3N2 1.498(7)
N2 C5N2 1.501(8)
O1N2 C2N2 1.442(7)
O2N2 C4N2 1.439(6)
C1N2 C2N2 1.540(9)
C3N2 C4N2 1.520(8)
C5N2 C6N2 1.507(9)
C6N2 C7N2 1.548(10)
C7N2 C8N2 1.544(12)
N3 C1N3 1.498(7)
N3 C3N3 1.497(8)
N3 C5N3 1.512(7)
O1N3 C2N3 1.439(7)
O2N3 C4N3 1.444(6)
C1N3 C2N3 1.526(8)
C3N3 C4N3 1.516(8)
C5N3 C6N3 1.516(10)
C6N3 C7N3 1.542(9)
C7N3 C8N3 1.535(12)
N4 C3N4 1.500(8)
N4 C5N4 1.504(9)
N4 C1N4 1.508(8)
O1N4 C2N4 1.438(7)
O2N4 C4N4 1.448(7)
C1N4 C2N4 1.522(9)
C3N4 C4N4 1.518(10)
C5N4 C64N 1.411(17)
C5N4 C6N4 1.448(13)
C6N4 C7N4 1.542(16)
C7N4 C8N4 1.55(2)
C64N C74N 1.56(2)
C74N C85N 1.41(5)
C74N C84N 1.46(4)
O1B1 C1B1 1.265(7)
O2B1 C1B1 1.245(7)
C1B1 C2B1 1.540(9)
C2B1 C6B1 1.42(3)
C2B1 C5B1 1.49(3)
C2B1 C4B1 1.534(17)
C2B1 C3B1 1.55(2)
O1B2 C1B2 1.259(7)
O2B2 C1B2 1.244(7)
C1B2 C2B2 1.530(8)
C2B2 C3B2 1.425(12)
C2B2 C4B2 1.601(13)
O1B3 C1B3 1.254(7)
O2B3 C1B3 1.254(8)
C1B3 C2B3 1.536(9)
C2B3 C5B3 1.4(3)
C2B3 C4B3 1.474(14)
C2B3 C3B3 1.507(11)
O1B4 C1B4 1.258(8)
O2B4 C1B4 1.255(8)
C1B4 C2B4 1.546(10)
C2B4 C4B4 1.521(12)
C2B4 C3B4 1.528(11)
O1B5 C1B5 1.257(8)
O2B5 C1B5 1.259(8)
C1B5 C2B5 1.551(10)
C2B5 C4B5 1.24(2)
C2B5 C3B5 1.505(13)
C2B5 C5B5 1.54(2)
C4B5 C5B5 1.03(3)
N11 C11 1.147(7)
C11 C12 1.459(8)
